data_2238261
loop_
_publ_author_name
'Devi, Seenivasan Karthiga'
'Srinivasan, Thothadri'
'Rao, Jonnalagadda Naga Siva'
'Raghunathan, Raghavachary'
'Velmurugan, Devadasan'

_publ_section_title
;
 2-Methyl-4-(naphthalen-2-yl)-3a-nitro-3,3a,4,9b-tetrahydro-2<i>H</i>-spiro[chromeno[3,4-<i>c</i>]pyrrole-1,3'-indolin]-2'-one
;
_journal_coeditor_code SU2607
_journal_issue 7
_journal_name_full 'Acta Crystallographica Section E'
_journal_page_first o1045
_journal_page_last o1046
_journal_paper_doi 10.1107/S160053681301533X
_journal_volume 69
_journal_year 2013
_chemical_formula_iupac 'C29 H23 N3 O4'
_chemical_formula_moiety 'C29 H23 N3 O4'
_chemical_formula_sum 'C29 H23 N3 O4'
_chemical_formula_weight 477.50
_chemical_name_systematic
2-Methyl-4-(naphthalen-2-yl)-3a-nitro-3,3a,4,9b-tetrahydro-2<i>H</i>-spiro[chromeno[3,4-<i>c</i>]pyrrole-1,3'-indolin]-2'-one
_space_group_IT_number 14
_symmetry_cell_setting monoclinic
_symmetry_space_group_name_Hall '-P 2yn'
_symmetry_space_group_name_H-M 'P 1 21/n 1'
_atom_sites_solution_hydrogens geom
_atom_sites_solution_primary direct
_atom_sites_solution_secondary difmap
_cell_angle_alpha 90.00
_cell_angle_beta 96.363(4)
_cell_angle_gamma 90.00
_cell_formula_units_Z 4
_cell_length_a 9.4359(6)
_cell_length_b 16.5086(11)
_cell_length_c 15.1964(10)
_cell_measurement_reflns_used 5856
_cell_measurement_temperature 293(2)
_cell_measurement_theta_max 28.34
_cell_measurement_theta_min 1.83
_cell_volume 2352.6(3)
_computing_cell_refinement 'SAINT (Bruker, 2008)'
_computing_data_collection 'APEX2 (Bruker, 2008)'
_computing_data_reduction 'SAINT (Bruker, 2008)'
_computing_molecular_graphics 'ORTEP-3 for Windows (Farrugia, 2012)'
_computing_publication_material 'SHELXL97 (Sheldrick, 2008) and PLATON (Spek, 2009)'
_computing_structure_refinement 'SHELXL97 (Sheldrick, 2008)'
_computing_structure_solution 'SHELXS97 (Sheldrick, 2008)'
_diffrn_ambient_temperature 293(2)
_diffrn_measured_fraction_theta_full 0.996
_diffrn_measured_fraction_theta_max 0.996
_diffrn_measurement_device_type 'Bruker SMART APEXII area-detector diffractometer'
_diffrn_measurement_method '\w and \f scans'
_diffrn_radiation_monochromator graphite
_diffrn_radiation_source 'fine-focus sealed tube'
_diffrn_radiation_type MoK\a
_diffrn_radiation_wavelength 0.71073
_diffrn_reflns_av_R_equivalents 0.0348
_diffrn_reflns_av_sigmaI/netI 0.0359
_diffrn_reflns_limit_h_max 12
_diffrn_reflns_limit_h_min -12
_diffrn_reflns_limit_k_max 22
_diffrn_reflns_limit_k_min -22
_diffrn_reflns_limit_l_max 20
_diffrn_reflns_limit_l_min -14
_diffrn_reflns_number 22349
_diffrn_reflns_theta_full 28.34
_diffrn_reflns_theta_max 28.34
_diffrn_reflns_theta_min 1.83
_exptl_absorpt_coefficient_mu 0.091
_exptl_absorpt_correction_T_max 0.9820
_exptl_absorpt_correction_T_min 0.9731
_exptl_absorpt_correction_type multi-scan
_exptl_absorpt_process_details '(<i>SADABS</i>; Bruker, 2008)'
_exptl_crystal_colour Colourless
_exptl_crystal_density_diffrn 1.348
_exptl_crystal_density_method 'not measured'
_exptl_crystal_description Block
_exptl_crystal_F_000 1000
_exptl_crystal_size_max 0.30
_exptl_crystal_size_mid 0.25
_exptl_crystal_size_min 0.20
_refine_diff_density_max 0.271
_refine_diff_density_min -0.178
_refine_ls_extinction_method none
_refine_ls_goodness_of_fit_ref 1.029
_refine_ls_hydrogen_treatment mixed
_refine_ls_matrix_type full
_refine_ls_number_parameters 329
_refine_ls_number_reflns 5856
_refine_ls_number_restraints 1
_refine_ls_restrained_S_all 1.029
_refine_ls_R_factor_all 0.0799
_refine_ls_R_factor_gt 0.0476
_refine_ls_shift/su_max 0.000
_refine_ls_shift/su_mean 0.000
_refine_ls_structure_factor_coef Fsqd
_refine_ls_weighting_details 'calc w=1/[\s^2^(Fo^2^)+(0.0641P)^2^+0.4707P] where P=(Fo^2^+2Fc^2^)/3'
_refine_ls_weighting_scheme calc
_refine_ls_wR_factor_gt 0.1219
_refine_ls_wR_factor_ref 0.1413
_reflns_number_gt 3862
_reflns_number_total 5856
_reflns_threshold_expression >2sigma(I)
_cod_data_source_file su2607.cif
_cod_data_source_block I
_cod_original_sg_symbol_Hall '-P 2yn '
_cod_original_sg_symbol_H-M 'P 21/n'
_cod_database_code 2238261
_cod_database_fobs_code 2238261

loop_
_symmetry_equiv_pos_as_xyz
'x, y, z'
'-x+1/2, y+1/2, -z+1/2'
'-x, -y, -z'
'x-1/2, -y-1/2, z-1/2'

loop_
_atom_site_type_symbol
_atom_site_label
_atom_site_fract_x
_atom_site_fract_y
_atom_site_fract_z
_atom_site_U_iso_or_equiv
_atom_site_adp_type
_atom_site_calc_flag
_atom_site_refinement_flags
_atom_site_occupancy
_atom_site_symmetry_multiplicity
C C1 0.48112(16) 0.19305(10) 0.41572(11) 0.0398(4) Uani d . 1 1
C C2 0.44179(19) 0.19055(11) 0.32492(11) 0.0499(4) Uani d . 1 1
H H2 0.4791 0.2279 0.2879 0.060 Uiso calc R 1 1
C C3 0.3479(2) 0.13283(12) 0.29034(13) 0.0568(5) Uani d . 1 1
H H3 0.3204 0.1314 0.2297 0.068 Uiso calc R 1 1
C C4 0.29370(19) 0.07669(13) 0.34465(13) 0.0587(5) Uani d . 1 1
H H4 0.2300 0.0375 0.3206 0.070 Uiso calc R 1 1
C C5 0.33401(17) 0.07866(12) 0.43511(12) 0.0510(4) Uani d . 1 1
H H5 0.2986 0.0399 0.4714 0.061 Uiso calc R 1 1
C C6 0.42704(15) 0.13804(10) 0.47241(11) 0.0389(4) Uani d . 1 1
C C7 0.47639(14) 0.13939(9) 0.57035(10) 0.0344(3) Uani d . 1 1
H H7 0.5304 0.0893 0.5836 0.041 Uiso calc R 1 1
C C8 0.57755(15) 0.21006(9) 0.59985(10) 0.0336(3) Uani d . 1 1
C C9 0.56344(17) 0.28055(9) 0.53218(10) 0.0379(3) Uani d . 1 1
H H9 0.4669 0.3027 0.5312 0.046 Uiso calc R 1 1
C C10 0.66706(18) 0.34982(10) 0.55074(10) 0.0436(4) Uani d . 1 1
C C11 0.8044(2) 0.34132(13) 0.53052(12) 0.0574(5) Uani d . 1 1
H H11 0.8309 0.2936 0.5042 0.069 Uiso calc R 1 1
C C12 0.9055(3) 0.40300(18) 0.54864(15) 0.0809(7) Uani d . 1 1
H H12 0.9988 0.3955 0.5359 0.097 Uiso calc R 1 1
C C13 0.8670(3) 0.47382(17) 0.58491(16) 0.0879(9) Uani d . 1 1
H H13 0.9349 0.5142 0.5974 0.105 Uiso calc R 1 1
C C14 0.7272(3) 0.48697(12) 0.60376(13) 0.0698(6) Uani d . 1 1
C C15 0.6841(5) 0.56123(15) 0.64053(17) 0.0970(10) Uani d . 1 1
H H15 0.7512 0.6020 0.6531 0.116 Uiso calc R 1 1
C C16 0.5499(5) 0.57387(15) 0.65736(19) 0.1058(11) Uani d . 1 1
H H16 0.5250 0.6231 0.6813 0.127 Uiso calc R 1 1
C C17 0.4470(4) 0.51399(14) 0.63942(16) 0.0844(8) Uani d . 1 1
H H17 0.3537 0.5237 0.6507 0.101 Uiso calc R 1 1
C C18 0.4821(3) 0.44085(11) 0.60523(13) 0.0609(5) Uani d . 1 1
H H18 0.4123 0.4013 0.5940 0.073 Uiso calc R 1 1
C C19 0.6225(2) 0.42464(10) 0.58675(11) 0.0506(4) Uani d . 1 1
C C20 0.54002(18) 0.23565(10) 0.69127(11) 0.0446(4) Uani d . 1 1
H H20A 0.6250 0.2399 0.7332 0.054 Uiso calc R 1 1
H H20B 0.4906 0.2873 0.6883 0.054 Uiso calc R 1 1
C C21 0.36114(16) 0.14308(9) 0.63575(11) 0.0403(4) Uani d . 1 1
C C22 0.28572(16) 0.06403(10) 0.64729(11) 0.0430(4) Uani d . 1 1
C C23 0.33684(19) -0.00967(11) 0.67741(14) 0.0554(5) Uani d . 1 1
H H23 0.4329 -0.0164 0.6974 0.066 Uiso calc R 1 1
C C24 0.2425(2) -0.07411(12) 0.67744(16) 0.0686(6) Uani d . 1 1
H H24 0.2756 -0.1245 0.6980 0.082 Uiso calc R 1 1
C C25 0.1010(2) -0.06438(13) 0.64754(17) 0.0713(6) Uani d . 1 1
H H25 0.0397 -0.1085 0.6474 0.086 Uiso calc R 1 1
C C26 0.0477(2) 0.00972(14) 0.61763(16) 0.0665(6) Uani d . 1 1
H H26 -0.0482 0.0164 0.5973 0.080 Uiso calc R 1 1
C C27 0.14211(17) 0.07308(11) 0.61905(13) 0.0525(5) Uani d . 1 1
C C28 0.23476(18) 0.19965(12) 0.60220(14) 0.0554(5) Uani d . 1 1
C C29 0.3701(3) 0.19088(14) 0.79120(15) 0.0748(7) Uani d . 1 1
H H29A 0.3039 0.2339 0.7748 0.112 Uiso calc R 1 1
H H29B 0.4366 0.2080 0.8401 0.112 Uiso calc R 1 1
H H29C 0.3192 0.1441 0.8081 0.112 Uiso calc R 1 1
N N1 0.72963(13) 0.17834(8) 0.60492(9) 0.0404(3) Uani d . 1 1
N N2 0.44715(15) 0.17065(8) 0.71623(9) 0.0451(3) Uani d . 1 1
N N3 0.11545(15) 0.15370(11) 0.59269(13) 0.0669(5) Uani d D 1 1
H H3A 0.0310(14) 0.1754(13) 0.5819(15) 0.080 Uiso d D 1 1
O O1 0.57898(12) 0.25128(7) 0.44517(7) 0.0437(3) Uani d . 1 1
O O2 0.75903(12) 0.13501(8) 0.54490(9) 0.0585(4) Uani d . 1 1
O O3 0.81715(14) 0.20033(10) 0.66412(10) 0.0701(4) Uani d . 1 1
O O4 0.24095(15) 0.27211(9) 0.58777(12) 0.0780(5) Uani d . 1 1

loop_
_atom_site_aniso_label
_atom_site_aniso_U_11
_atom_site_aniso_U_22
_atom_site_aniso_U_33
_atom_site_aniso_U_12
_atom_site_aniso_U_13
_atom_site_aniso_U_23
C1 0.0412(8) 0.0353(8) 0.0413(9) 0.0053(7) -0.0030(6) -0.0016(7)
C2 0.0618(11) 0.0434(10) 0.0418(9) 0.0090(8) -0.0057(8) 0.0012(8)
C3 0.0593(11) 0.0611(12) 0.0460(10) 0.0100(10) -0.0116(8) -0.0120(9)
C4 0.0464(9) 0.0657(13) 0.0619(12) -0.0070(9) -0.0040(8) -0.0248(10)
C5 0.0434(8) 0.0531(11) 0.0569(11) -0.0079(8) 0.0074(8) -0.0123(9)
C6 0.0338(7) 0.0381(8) 0.0441(9) 0.0032(6) 0.0006(6) -0.0069(7)
C7 0.0323(7) 0.0292(7) 0.0421(8) 0.0012(6) 0.0061(6) -0.0014(6)
C8 0.0342(7) 0.0323(7) 0.0347(7) -0.0004(6) 0.0050(6) -0.0010(6)
C9 0.0444(8) 0.0334(8) 0.0361(8) -0.0005(6) 0.0048(6) -0.0006(6)
C10 0.0598(10) 0.0374(9) 0.0333(8) -0.0099(8) 0.0039(7) 0.0049(7)
C11 0.0649(11) 0.0593(12) 0.0501(10) -0.0193(9) 0.0156(9) 0.0055(9)
C12 0.0780(14) 0.098(2) 0.0683(14) -0.0452(14) 0.0160(11) 0.0106(14)
C13 0.122(2) 0.0761(17) 0.0643(14) -0.0620(17) 0.0051(14) 0.0065(13)
C14 0.1206(19) 0.0442(11) 0.0417(10) -0.0297(12) -0.0040(11) 0.0094(9)
C15 0.182(3) 0.0418(14) 0.0624(15) -0.0313(18) -0.0059(18) -0.0028(11)
C16 0.209(4) 0.0352(13) 0.0693(17) 0.0116(19) -0.004(2) -0.0054(11)
C17 0.144(2) 0.0465(13) 0.0619(14) 0.0291(14) 0.0072(14) 0.0016(11)
C18 0.0948(15) 0.0369(10) 0.0502(11) 0.0115(10) 0.0044(10) 0.0026(8)
C19 0.0856(13) 0.0325(9) 0.0323(8) -0.0086(9) -0.0001(8) 0.0070(7)
C20 0.0548(9) 0.0393(9) 0.0418(9) -0.0063(7) 0.0141(7) -0.0039(7)
C21 0.0372(7) 0.0332(8) 0.0525(10) 0.0020(6) 0.0130(7) 0.0025(7)
C22 0.0388(8) 0.0383(9) 0.0543(10) -0.0007(7) 0.0160(7) 0.0016(7)
C23 0.0460(9) 0.0426(10) 0.0796(13) 0.0021(8) 0.0165(9) 0.0083(9)
C24 0.0641(12) 0.0389(10) 0.1073(18) -0.0027(9) 0.0289(12) 0.0067(11)
C25 0.0616(12) 0.0537(13) 0.1026(18) -0.0186(10) 0.0268(12) -0.0024(12)
C26 0.0435(9) 0.0698(15) 0.0872(15) -0.0114(9) 0.0115(9) 0.0063(12)
C27 0.0388(8) 0.0523(11) 0.0687(12) -0.0016(8) 0.0162(8) 0.0074(9)
C28 0.0435(9) 0.0467(10) 0.0795(13) 0.0098(8) 0.0225(9) 0.0116(10)
C29 0.0996(16) 0.0645(13) 0.0693(13) -0.0159(12) 0.0498(12) -0.0099(11)
N1 0.0365(6) 0.0426(8) 0.0416(7) -0.0025(6) 0.0017(6) 0.0047(6)
N2 0.0553(8) 0.0386(8) 0.0443(8) -0.0062(6) 0.0185(6) -0.0018(6)
N3 0.0339(7) 0.0602(11) 0.1080(14) 0.0085(7) 0.0141(8) 0.0250(10)
O1 0.0572(7) 0.0395(6) 0.0337(6) -0.0071(5) 0.0024(5) -0.0003(5)
O2 0.0446(6) 0.0695(9) 0.0625(8) 0.0110(6) 0.0109(6) -0.0121(7)
O3 0.0476(7) 0.0900(11) 0.0677(9) -0.0019(7) -0.0162(6) -0.0144(8)
O4 0.0572(8) 0.0453(8) 0.1352(14) 0.0152(6) 0.0277(8) 0.0235(8)

loop_
_atom_type_symbol
_atom_type_description
_atom_type_scat_dispersion_real
_atom_type_scat_dispersion_imag
_atom_type_scat_source
C C 0.0033 0.0016 'International Tables Vol C Tables 4.2.6.8 and 6.1.1.4'
H H 0.0000 0.0000 'International Tables Vol C Tables 4.2.6.8 and 6.1.1.4'
N N 0.0061 0.0033 'International Tables Vol C Tables 4.2.6.8 and 6.1.1.4'
O O 0.0106 0.0060 'International Tables Vol C Tables 4.2.6.8 and 6.1.1.4'

loop_
_geom_angle_atom_site_label_1
_geom_angle_atom_site_label_2
_geom_angle_atom_site_label_3
_geom_angle
O1 C1 C6 122.43(14)
O1 C1 C2 116.13(15)
C6 C1 C2 121.41(15)
C3 C2 C1 119.56(18)
C3 C2 H2 120.2
C1 C2 H2 120.2
C2 C3 C4 120.48(17)
C2 C3 H3 119.8
C4 C3 H3 119.8
C3 C4 C5 119.97(17)
C3 C4 H4 120.0
C5 C4 H4 120.0
C4 C5 C6 120.76(18)
C4 C5 H5 119.6
C6 C5 H5 119.6
C1 C6 C5 117.79(15)
C1 C6 C7 120.54(13)
C5 C6 C7 121.53(15)
C6 C7 C8 114.27(12)
C6 C7 C21 118.03(12)
C8 C7 C21 103.83(12)
C6 C7 H7 106.7
C8 C7 H7 106.7
C21 C7 H7 106.7
N1 C8 C20 111.16(12)
N1 C8 C7 107.71(12)
C20 C8 C7 105.94(11)
N1 C8 C9 107.66(11)
C20 C8 C9 112.57(12)
C7 C8 C9 111.74(12)
O1 C9 C10 107.32(12)
O1 C9 C8 110.48(12)
C10 C9 C8 116.01(13)
O1 C9 H9 107.6
C10 C9 H9 107.6
C8 C9 H9 107.6
C11 C10 C19 119.88(16)
C11 C10 C9 119.25(16)
C19 C10 C9 120.85(15)
C10 C11 C12 121.4(2)
C10 C11 H11 119.3
C12 C11 H11 119.3
C13 C12 C11 119.8(2)
C13 C12 H12 120.1
C11 C12 H12 120.1
C12 C13 C14 121.2(2)
C12 C13 H13 119.4
C14 C13 H13 119.4
C13 C14 C15 122.1(2)
C13 C14 C19 120.0(2)
C15 C14 C19 117.9(3)
C16 C15 C14 121.8(3)
C16 C15 H15 119.1
C14 C15 H15 119.1
C15 C16 C17 120.5(3)
C15 C16 H16 119.8
C17 C16 H16 119.8
C18 C17 C16 120.6(3)
C18 C17 H17 119.7
C16 C17 H17 119.7
C17 C18 C19 121.0(2)
C17 C18 H18 119.5
C19 C18 H18 119.5
C18 C19 C14 118.22(19)
C18 C19 C10 124.17(17)
C14 C19 C10 117.60(19)
N2 C20 C8 103.81(12)
N2 C20 H20A 111.0
C8 C20 H20A 111.0
N2 C20 H20B 111.0
C8 C20 H20B 111.0
H20A C20 H20B 109.0
N2 C21 C22 113.42(14)
N2 C21 C7 100.61(12)
C22 C21 C7 114.45(13)
N2 C21 C28 114.91(14)
C22 C21 C28 101.74(13)
C7 C21 C28 112.30(13)
C23 C22 C27 119.77(16)
C23 C22 C21 130.97(15)
C27 C22 C21 109.24(15)
C22 C23 C24 118.64(18)
C22 C23 H23 120.7
C24 C23 H23 120.7
C25 C24 C23 120.8(2)
C25 C24 H24 119.6
C23 C24 H24 119.6
C24 C25 C26 121.22(19)
C24 C25 H25 119.4
C26 C25 H25 119.4
C27 C26 C25 117.29(18)
C27 C26 H26 121.4
C25 C26 H26 121.4
C26 C27 C22 122.29(18)
C26 C27 N3 128.49(17)
C22 C27 N3 109.22(15)
O4 C28 N3 125.97(17)
O4 C28 C21 126.73(16)
N3 C28 C21 107.29(15)
N2 C29 H29A 109.5
N2 C29 H29B 109.5
H29A C29 H29B 109.5
N2 C29 H29C 109.5
H29A C29 H29C 109.5
H29B C29 H29C 109.5
O3 N1 O2 122.82(14)
O3 N1 C8 119.83(14)
O2 N1 C8 117.20(13)
C29 N2 C20 113.58(14)
C29 N2 C21 116.52(15)
C20 N2 C21 107.71(12)
C28 N3 C27 112.36(15)
C28 N3 H3A 121.5(15)
C27 N3 H3A 125.0(15)
C1 O1 C9 113.80(12)

loop_
_geom_bond_atom_site_label_1
_geom_bond_atom_site_label_2
_geom_bond_distance
C1 O1 1.3731(19)
C1 C6 1.387(2)
C1 C2 1.389(2)
C2 C3 1.366(3)
C2 H2 0.9300
C3 C4 1.377(3)
C3 H3 0.9300
C4 C5 1.385(3)
C4 H4 0.9300
C5 C6 1.394(2)
C5 H5 0.9300
C6 C7 1.510(2)
C7 C8 1.542(2)
C7 C21 1.5535(19)
C7 H7 0.9800
C8 N1 1.5215(19)
C8 C20 1.531(2)
C8 C9 1.549(2)
C9 O1 1.4304(18)
C9 C10 1.511(2)
C9 H9 0.9800
C10 C11 1.371(3)
C10 C19 1.433(2)
C11 C12 1.402(3)
C11 H11 0.9300
C12 C13 1.359(4)
C12 H12 0.9300
C13 C14 1.398(4)
C13 H13 0.9300
C14 C15 1.425(4)
C14 C19 1.430(3)
C15 C16 1.336(5)
C15 H15 0.9300
C16 C17 1.391(4)
C16 H16 0.9300
C17 C18 1.369(3)
C17 H17 0.9300
C18 C19 1.410(3)
C18 H18 0.9300
C20 N2 1.462(2)
C20 H20A 0.9700
C20 H20B 0.9700
C21 N2 1.464(2)
C21 C22 1.506(2)
C21 C28 1.555(2)
C22 C23 1.369(2)
C22 C27 1.383(2)
C23 C24 1.387(3)
C23 H23 0.9300
C24 C25 1.371(3)
C24 H24 0.9300
C25 C26 1.380(3)
C25 H25 0.9300
C26 C27 1.372(3)
C26 H26 0.9300
C27 N3 1.405(2)
C28 O4 1.219(2)
C28 N3 1.352(2)
C29 N2 1.456(2)
C29 H29A 0.9600
C29 H29B 0.9600
C29 H29C 0.9600
N1 O3 1.2077(18)
N1 O2 1.2151(17)
N3 H3A 0.872(9)

loop_
_geom_hbond_atom_site_label_D
_geom_hbond_atom_site_label_H
_geom_hbond_atom_site_label_A
_geom_hbond_site_symmetry_A
_geom_hbond_distance_DH
_geom_hbond_distance_HA
_geom_hbond_distance_DA
_geom_hbond_angle_DHA
C9 H9 O4 . 0.98 2.44 3.250(2) 140
N3 H3A O3 1_455 0.873(16) 2.522(16) 3.220(2) 137.6(19)
C2 H2 O3 4_565 0.93 2.58 3.156(2) 121
C3 H3 Cg1 4_565 0.93 2.57 3.473(2) 164

loop_
_geom_torsion_atom_site_label_1
_geom_torsion_atom_site_label_2
_geom_torsion_atom_site_label_3
_geom_torsion_atom_site_label_4
_geom_torsion
O1 C1 C2 C3 178.19(15)
C6 C1 C2 C3 0.0(2)
C1 C2 C3 C4 -0.8(3)
C2 C3 C4 C5 0.2(3)
C3 C4 C5 C6 1.3(3)
O1 C1 C6 C5 -176.63(14)
C2 C1 C6 C5 1.5(2)
O1 C1 C6 C7 -0.9(2)
C2 C1 C6 C7 177.16(14)
C4 C5 C6 C1 -2.1(2)
C4 C5 C6 C7 -177.75(15)
C1 C6 C7 C8 5.17(19)
C5 C6 C7 C8 -179.29(14)
C1 C6 C7 C21 127.66(15)
C5 C6 C7 C21 -56.8(2)
C6 C7 C8 N1 -97.00(14)
C21 C7 C8 N1 133.06(12)
C6 C7 C8 C20 143.98(13)
C21 C7 C8 C20 14.04(15)
C6 C7 C8 C9 21.05(16)
C21 C7 C8 C9 -108.89(13)
N1 C8 C9 O1 65.62(15)
C20 C8 C9 O1 -171.52(12)
C7 C8 C9 O1 -52.45(15)
N1 C8 C9 C10 -56.78(16)
C20 C8 C9 C10 66.07(17)
C7 C8 C9 C10 -174.86(12)
O1 C9 C10 C11 -45.55(19)
C8 C9 C10 C11 78.51(18)
O1 C9 C10 C19 132.72(15)
C8 C9 C10 C19 -103.22(17)
C19 C10 C11 C12 3.4(3)
C9 C10 C11 C12 -178.27(17)
C10 C11 C12 C13 -1.7(3)
C11 C12 C13 C14 -0.7(4)
C12 C13 C14 C15 -179.0(2)
C12 C13 C14 C19 1.4(3)
C13 C14 C15 C16 179.1(3)
C19 C14 C15 C16 -1.3(4)
C14 C15 C16 C17 0.1(4)
C15 C16 C17 C18 0.8(4)
C16 C17 C18 C19 -0.5(3)
C17 C18 C19 C14 -0.7(3)
C17 C18 C19 C10 -179.78(18)
C13 C14 C19 C18 -178.90(19)
C15 C14 C19 C18 1.5(3)
C13 C14 C19 C10 0.3(3)
C15 C14 C19 C10 -179.30(17)
C11 C10 C19 C18 176.46(17)
C9 C10 C19 C18 -1.8(2)
C11 C10 C19 C14 -2.7(2)
C9 C10 C19 C14 179.08(15)
N1 C8 C20 N2 -105.18(14)
C7 C8 C20 N2 11.54(16)
C9 C8 C20 N2 133.94(13)
C6 C7 C21 N2 -161.75(13)
C8 C7 C21 N2 -34.11(14)
C6 C7 C21 C22 76.29(18)
C8 C7 C21 C22 -156.07(13)
C6 C7 C21 C28 -39.06(19)
C8 C7 C21 C28 88.58(16)
N2 C21 C22 C23 -54.1(2)
C7 C21 C22 C23 60.5(3)
C28 C21 C22 C23 -178.11(19)
N2 C21 C22 C27 127.56(15)
C7 C21 C22 C27 -117.77(16)
C28 C21 C22 C27 3.58(18)
C27 C22 C23 C24 1.0(3)
C21 C22 C23 C24 -177.17(18)
C22 C23 C24 C25 0.3(3)
C23 C24 C25 C26 -0.8(4)
C24 C25 C26 C27 0.0(3)
C25 C26 C27 C22 1.3(3)
C25 C26 C27 N3 -179.9(2)
C23 C22 C27 C26 -1.9(3)
C21 C22 C27 C26 176.67(18)
C23 C22 C27 N3 179.16(17)
C21 C22 C27 N3 -2.3(2)
N2 C21 C28 O4 52.8(3)
C22 C21 C28 O4 175.7(2)
C7 C21 C28 O4 -61.4(3)
N2 C21 C28 N3 -126.64(16)
C22 C21 C28 N3 -3.67(19)
C7 C21 C28 N3 119.16(17)
C20 C8 N1 O3 -25.4(2)
C7 C8 N1 O3 -141.06(15)
C9 C8 N1 O3 98.29(16)
C20 C8 N1 O2 158.88(14)
C7 C8 N1 O2 43.25(17)
C9 C8 N1 O2 -77.40(17)
C8 C20 N2 C29 -165.99(17)
C8 C20 N2 C21 -35.37(16)
C22 C21 N2 C29 -64.53(19)
C7 C21 N2 C29 172.78(15)
C28 C21 N2 C29 51.9(2)
C22 C21 N2 C20 166.51(12)
C7 C21 N2 C20 43.82(15)
C28 C21 N2 C20 -77.02(16)
O4 C28 N3 C27 -176.8(2)
C21 C28 N3 C27 2.6(2)
C26 C27 N3 C28 -179.2(2)
C22 C27 N3 C28 -0.2(2)
C6 C1 O1 C9 -32.43(19)
C2 C1 O1 C9 149.38(14)
C10 C9 O1 C1 -173.96(13)
C8 C9 O1 C1 58.67(16)
